data_7009491
loop_
_publ_author_name
'Coxall, Robert A.'
'Harris, Steven G.'
'Henderson, David K.'
'Parsons, Simon'
'Tasker, Peter A.'
'Winpenny, Richard E. P.'

_publ_section_title
;
 Inter-ligand reactions: in situ formation of new polydentate ligands
;
_journal_issue 14
_journal_name_full 'Journal of the Chemical Society, Dalton Transactions'
_journal_page_first 2349
_journal_paper_doi 10.1039/b001404o
_journal_year 2000
_chemical_formula_moiety '[Co(ii)4Co(iii)2NaO(LS)7(L2S)2(OBz)2(H2O)2].8MeCN'
_chemical_formula_sum 'C107 H155 Co6 N52 Na O18 S9'
_chemical_formula_weight 3122.94
_chemical_name_systematic
; 
 ? 
;
_space_group_IT_number 14
_symmetry_cell_setting monoclinic
_symmetry_space_group_name_Hall '-P 2yn'
_symmetry_space_group_name_H-M 'P 1 21/n 1'
_atom_sites_solution_hydrogens 'geometric; NH and OH based on H-bonding'
_atom_sites_solution_primary direct
_atom_sites_solution_secondary difmap
_audit_creation_method SHELXL-97
_cell_angle_alpha 90.00
_cell_angle_beta 94.844(2)
_cell_angle_gamma 90.00
_cell_formula_units_Z 4
_cell_length_a 19.6882(8)
_cell_length_b 19.7229(8)
_cell_length_c 39.7227(18)
_cell_measurement_temperature 150(2)
_cell_volume 15369.6(11)
_computing_structure_refinement 'SHELXL-97 (Sheldrick, 1997)'
_computing_structure_solution 'SHELXS-97 (Sheldrick, 1990)'
_diffrn_ambient_temperature 150(2)
_diffrn_measured_fraction_theta_full 0.984
_diffrn_measured_fraction_theta_max 0.984
_diffrn_measurement_device_type Kappa-CCD
_diffrn_measurement_method Omega-phi
_diffrn_radiation_monochromator graphite
_diffrn_radiation_source 'fine-focus sealed tube'
_diffrn_radiation_type MoK\a
_diffrn_radiation_wavelength 0.71073
_diffrn_reflns_av_R_equivalents 0.3291
_diffrn_reflns_av_sigmaI/netI 0.3609
_diffrn_reflns_limit_h_max 21
_diffrn_reflns_limit_h_min -21
_diffrn_reflns_limit_k_max 21
_diffrn_reflns_limit_k_min -21
_diffrn_reflns_limit_l_max 42
_diffrn_reflns_limit_l_min -42
_diffrn_reflns_number 124909
_diffrn_reflns_theta_full 22.50
_diffrn_reflns_theta_max 22.50
_diffrn_reflns_theta_min 2.30
_exptl_absorpt_coefficient_mu 0.830
_exptl_absorpt_correction_T_max 0.922
_exptl_absorpt_correction_T_min 0.994
_exptl_absorpt_correction_type Sortav
_exptl_crystal_colour Blue
_exptl_crystal_density_diffrn 1.350
_exptl_crystal_density_method 'not measured'
_exptl_crystal_description flake
_exptl_crystal_F_000 6488
_exptl_crystal_size_max 0.10
_exptl_crystal_size_mid 0.025
_exptl_crystal_size_min 0.01
_refine_diff_density_max 0.977
_refine_diff_density_min -0.523
_refine_diff_density_rms 0.121
_refine_ls_extinction_method none
_refine_ls_goodness_of_fit_ref 0.961
_refine_ls_hydrogen_treatment riding
_refine_ls_matrix_type full
_refine_ls_number_parameters 979
_refine_ls_number_reflns 19775
_refine_ls_number_restraints 877
_refine_ls_restrained_S_all 0.964
_refine_ls_R_factor_all 0.2824
_refine_ls_R_factor_gt 0.0998
_refine_ls_shift/su_max 0.040
_refine_ls_shift/su_mean 0.001
_refine_ls_structure_factor_coef Fsqd
_refine_ls_weighting_details 'calc w=1/[\s^2^(Fo^2^)+(0.1371P)^2^+0.0000P] where P=(Fo^2^+2Fc^2^)/3'
_refine_ls_weighting_scheme calc
_refine_ls_wR_factor_gt 0.2219
_refine_ls_wR_factor_ref 0.3073
_reflns_number_gt 6930
_reflns_number_total 19775
_reflns_threshold_expression >2sigma(I)
_cod_data_source_file b001404o.txt
_cod_data_source_block codh77
_cod_depositor_comments
;
The following automatic conversions were performed:
'_atom_site_symetry_multiplicity' tag replaced with
'_atom_site_symmetry_multiplicity'.

Automatic conversion script
Id: cif_correct_tags 1440 2010-10-19 06:21:57Z saulius 

The following automatic conversions were performed:
'_symmetry_cell_setting' value 'Monoclinic' changed to 'monoclinic'
according to '/home/saulius/struct/CIF-dictionaries/cif_core.dic'
dictionary named 'cif_core.dic' version 2.4.1 from 2010-06-29.

Automatic conversion script
Id: cif_fix_enum 1527 2010-12-29 10:47:43Z saulius 
;
_cod_original_sg_symbol_H-M P21/n
_cod_database_code 7009491

loop_
_symmetry_equiv_pos_as_xyz
'x, y, z'
'-x+1/2, y+1/2, -z+1/2'
'-x, -y, -z'
'x-1/2, -y-1/2, z-1/2'

loop_
_atom_site_label
_atom_site_type_symbol
_atom_site_fract_x
_atom_site_fract_y
_atom_site_fract_z
_atom_site_U_iso_or_equiv
_atom_site_adp_type
_atom_site_occupancy
_atom_site_symmetry_multiplicity
_atom_site_calc_flag
_atom_site_refinement_flags
_atom_site_disorder_assembly
_atom_site_disorder_group
Co1 Co 0.34048(10) 0.89647(10) 0.07745(5) 0.0379(6) Uani 1 1 d . . .
Co2 Co 0.34127(10) 0.78059(10) 0.02176(5) 0.0408(6) Uani 1 1 d . . .
Co3 Co 0.19300(10) 0.64009(10) 0.06018(5) 0.0374(6) Uani 1 1 d . . .
Co4 Co 0.18826(10) 0.85855(10) 0.04008(5) 0.0365(6) Uani 1 1 d . . .
Co5 Co 0.32896(10) 0.85334(10) 0.21160(5) 0.0398(6) Uani 1 1 d . . .
Co6 Co -0.06798(10) 0.63724(10) 0.09336(5) 0.0368(6) Uani 1 1 d . . .
Na1 Na 0.1269(3) 0.7532(3) 0.11065(15) 0.0419(16) Uani 1 1 d . . .
O124 O 0.2799(4) 0.8168(4) 0.0543(2) 0.035(3) Uani 1 1 d . . .
O1W O 0.1496(4) 0.5765(5) 0.0215(2) 0.045(3) Uani 1 1 d . . .
H1WA H 0.1809 0.5532 0.0136 0.068 Uiso 1 1 d R . .
H1WB H 0.1301 0.6009 0.0059 0.068 Uiso 1 1 d R . .
O2W O 0.2352(4) 0.5533(4) 0.0832(2) 0.038(3) Uani 1 1 d . . .
H2WA H 0.2749 0.5605 0.0927 0.046 Uiso 1 1 d R . .
H2WB H 0.2363 0.5202 0.0695 0.046 Uiso 1 1 d R . .
N1A N 0.3544(6) 0.8505(5) -0.0139(3) 0.041(3) Uiso 1 1 d D . .
C2A C 0.3503(7) 0.8477(6) -0.0470(4) 0.045(4) Uiso 1 1 d D . .
S2AB S 0.3369(2) 0.7716(2) -0.07077(11) 0.0590(14) Uani 1 1 d D . .
N3A N 0.3565(6) 0.8988(5) -0.0684(3) 0.041(3) Uiso 1 1 d D . .
C4A C 0.3703(7) 0.9574(7) -0.0519(3) 0.042(4) Uiso 1 1 d D . .
N41A N 0.3767(6) 1.0140(6) -0.0724(3) 0.050(4) Uiso 1 1 d D . .
C42A C 0.3952(7) 1.0804(7) -0.0563(4) 0.051(5) Uiso 1 1 d D . .
H42A H 0.3827 1.1173 -0.0725 0.061 Uiso 1 1 calc R . .
H42B H 0.3688 1.0868 -0.0363 0.061 Uiso 1 1 calc R . .
C43A C 0.4686(7) 1.0844(7) -0.0456(4) 0.051(5) Uiso 1 1 d D . .
H43A H 0.4788 1.1285 -0.0349 0.076 Uiso 1 1 calc R . .
H43B H 0.4948 1.0794 -0.0653 0.076 Uiso 1 1 calc R . .
H43C H 0.4810 1.0481 -0.0293 0.076 Uiso 1 1 calc R . .
C44A C 0.3738(7) 1.0088(8) -0.1097(4) 0.058(5) Uiso 1 1 d D . .
H44A H 0.3805 0.9609 -0.1162 0.070 Uiso 1 1 calc R . .
H44B H 0.4112 1.0359 -0.1181 0.070 Uiso 1 1 calc R . .
C45A C 0.3074(8) 1.0334(9) -0.1258(4) 0.085(6) Uiso 1 1 d D . .
H45A H 0.3071 1.0295 -0.1504 0.127 Uiso 1 1 calc R . .
H45B H 0.3009 1.0810 -0.1197 0.127 Uiso 1 1 calc R . .
H45C H 0.2703 1.0060 -0.1179 0.127 Uiso 1 1 calc R . .
N5A N 0.3776(6) 0.9687(5) -0.0188(3) 0.039(3) Uiso 1 1 d D . .
C6A C 0.3692(8) 0.9136(7) -0.0002(4) 0.044(5) Uiso 1 1 d D . .
O6A O 0.3758(5) 0.9184(4) 0.0319(2) 0.042(3) Uani 1 1 d D . .
N1B N 0.3125(6) 0.7081(5) -0.0119(3) 0.040(3) Uiso 1 1 d D . .
C2B C 0.3159(7) 0.7030(7) -0.0450(3) 0.044(4) Uiso 1 1 d D . .
N3B N 0.3035(6) 0.6477(6) -0.0636(3) 0.049(4) Uiso 1 1 d D . .
C4B C 0.2837(7) 0.5938(7) -0.0459(4) 0.045(4) Uiso 1 1 d D . .
N41B N 0.2759(6) 0.5340(6) -0.0627(3) 0.056(4) Uiso 1 1 d D . .
C42B C 0.2576(8) 0.4722(8) -0.0448(4) 0.068(6) Uiso 1 1 d D . .
H42C H 0.2390 0.4387 -0.0617 0.082 Uiso 1 1 calc R . .
H42D H 0.2209 0.4834 -0.0302 0.082 Uiso 1 1 calc R . .
C43B C 0.3144(9) 0.4403(9) -0.0238(5) 0.094(7) Uiso 1 1 d D . .
H43D H 0.2975 0.4002 -0.0125 0.141 Uiso 1 1 calc R . .
H43E H 0.3331 0.4727 -0.0068 0.141 Uiso 1 1 calc R . .
H43F H 0.3501 0.4267 -0.0381 0.141 Uiso 1 1 calc R . .
C44B C 0.2738(9) 0.5306(9) -0.1000(4) 0.087(7) Uiso 1 1 d D . .
H44C H 0.2801 0.5765 -0.1095 0.105 Uiso 1 1 calc R . .
H44D H 0.2293 0.5128 -0.1095 0.105 Uiso 1 1 calc R . .
C45B C 0.3302(11) 0.4846(11) -0.1090(6) 0.140(10) Uiso 1 1 d D . .
H45D H 0.3300 0.4817 -0.1336 0.210 Uiso 1 1 calc R . .
H45E H 0.3233 0.4394 -0.0997 0.210 Uiso 1 1 calc R . .
H45F H 0.3740 0.5028 -0.0995 0.210 Uiso 1 1 calc R . .
N5B N 0.2730(6) 0.5936(6) -0.0132(3) 0.046(4) Uiso 1 1 d D . .
C6B C 0.2877(7) 0.6509(7) 0.0040(4) 0.034(4) Uiso 1 1 d D . .
O6B O 0.2791(4) 0.6592(4) 0.0348(2) 0.038(3) Uani 1 1 d D . .
N1C N 0.2161(5) 0.9410(5) 0.0137(3) 0.037(3) Uiso 1 1 d D . .
C2C C 0.2005(7) 0.9584(7) -0.0177(3) 0.043(4) Uiso 1 1 d D . .
S2CD S 0.1678(2) 0.9025(2) -0.05030(10) 0.0460(12) Uani 1 1 d D . .
N3C N 0.2111(6) 1.0178(6) -0.0314(3) 0.043(3) Uiso 1 1 d D . .
C4C C 0.2353(7) 1.0640(6) -0.0087(3) 0.038(4) Uiso 1 1 d D . .
N41C N 0.2421(6) 1.1278(5) -0.0222(3) 0.045(4) Uiso 1 1 d D . .
C42C C 0.2751(8) 1.1831(8) -0.0017(4) 0.073(6) Uiso 1 1 d D . .
H42E H 0.2931 1.1652 0.0205 0.087 Uiso 1 1 calc R . .
H42F H 0.3137 1.2016 -0.0133 0.087 Uiso 1 1 calc R . .
C43C C 0.2262(11) 1.2365(10) 0.0030(6) 0.130(9) Uiso 1 1 d D . .
H43G H 0.2487 1.2732 0.0163 0.195 Uiso 1 1 calc R . .
H43H H 0.1886 1.2183 0.0149 0.195 Uiso 1 1 calc R . .
H43I H 0.2084 1.2541 -0.0191 0.195 Uiso 1 1 calc R . .
C44C C 0.2229(7) 1.1392(8) -0.0589(4) 0.056(5) Uiso 1 1 d D . .
H44E H 0.2445 1.1816 -0.0661 0.067 Uiso 1 1 calc R . .
H44F H 0.2408 1.1014 -0.0720 0.067 Uiso 1 1 calc R . .
C45C C 0.1482(7) 1.1441(8) -0.0670(4) 0.053(5) Uiso 1 1 d D . .
H45G H 0.1383 1.1514 -0.0914 0.080 Uiso 1 1 calc R . .
H45H H 0.1302 1.1822 -0.0546 0.080 Uiso 1 1 calc R . .
H45I H 0.1265 1.1019 -0.0605 0.080 Uiso 1 1 calc R . .
N5C N 0.2545(5) 1.0541(5) 0.0242(3) 0.038(3) Uiso 1 1 d D . .
C6C C 0.2457(7) 0.9904(7) 0.0344(3) 0.036(4) Uiso 1 1 d D . .
O6C O 0.2646(4) 0.9728(4) 0.0647(2) 0.037(3) Uani 1 1 d D . .
N1D N 0.1551(6) 0.8074(5) -0.0023(3) 0.040(3) Uiso 1 1 d D . .
C2D C 0.1532(7) 0.8212(6) -0.0348(3) 0.035(4) Uiso 1 1 d D . .
N3D N 0.1384(6) 0.7776(5) -0.0598(3) 0.040(3) Uiso 1 1 d D . .
C4D C 0.1231(7) 0.7144(7) -0.0490(3) 0.041(4) Uiso 1 1 d D . .
N41D N 0.1061(6) 0.6683(6) -0.0740(3) 0.051(4) Uiso 1 1 d D . .
C42D C 0.0929(7) 0.5966(7) -0.0649(4) 0.058(5) Uiso 1 1 d D . .
H42G H 0.1028 0.5668 -0.0839 0.069 Uiso 1 1 calc R . .
H42H H 0.1240 0.5838 -0.0450 0.069 Uiso 1 1 calc R . .
C43D C 0.0216(7) 0.5858(8) -0.0569(4) 0.070(6) Uiso 1 1 d D . .
H43J H 0.0154 0.5383 -0.0508 0.106 Uiso 1 1 calc R . .
H43K H -0.0093 0.5970 -0.0768 0.106 Uiso 1 1 calc R . .
H43L H 0.0117 0.6151 -0.0380 0.106 Uiso 1 1 calc R . .
C44D C 0.0978(8) 0.6886(8) -0.1095(4) 0.060(5) Uiso 1 1 d D . .
H44G H 0.0881 0.7378 -0.1112 0.072 Uiso 1 1 calc R . .
H44H H 0.0590 0.6639 -0.1213 0.072 Uiso 1 1 calc R . .
C45D C 0.1629(8) 0.6727(9) -0.1260(4) 0.080(6) Uiso 1 1 d D . .
H45J H 0.1576 0.6866 -0.1498 0.120 Uiso 1 1 calc R . .
H45K H 0.1718 0.6238 -0.1247 0.120 Uiso 1 1 calc R . .
H45L H 0.2011 0.6973 -0.1143 0.120 Uiso 1 1 calc R . .
N5D N 0.1261(6) 0.6938(5) -0.0171(3) 0.039(3) Uiso 1 1 d D . .
C6D C 0.1434(7) 0.7401(7) 0.0071(4) 0.036(4) Uiso 1 1 d D . .
O6D O 0.1488(4) 0.7281(4) 0.0380(2) 0.037(3) Uani 1 1 d D . .
N1E N -0.0363(5) 0.7026(5) 0.0615(3) 0.033(3) Uiso 1 1 d D . .
C2E C -0.0572(7) 0.6753(5) 0.0317(3) 0.035(4) Uiso 1 1 d D . .
S2E S -0.0898(2) 0.5958(2) 0.03937(11) 0.0495(12) Uani 1 1 d D . .
N3E N -0.0541(6) 0.7039(5) 0.0015(3) 0.046(4) Uiso 1 1 d D . .
C4E C -0.0273(7) 0.7666(6) 0.0033(3) 0.042(4) Uiso 1 1 d D . .
N41E N -0.0257(6) 0.8033(5) -0.0255(3) 0.049(4) Uiso 1 1 d D . .
C42E C -0.0106(7) 0.8781(6) -0.0257(4) 0.049(5) Uiso 1 1 d D . .
H42I H 0.0283 0.8878 -0.0089 0.059 Uiso 1 1 calc R . .
H42J H 0.0028 0.8913 -0.0482 0.059 Uiso 1 1 calc R . .
C43E C -0.0705(7) 0.9199(7) -0.0175(4) 0.063(5) Uiso 1 1 d D . .
H43M H -0.0583 0.9681 -0.0178 0.094 Uiso 1 1 calc R . .
H43N H -0.0836 0.9076 0.0050 0.094 Uiso 1 1 calc R . .
H43O H -0.1089 0.9114 -0.0343 0.094 Uiso 1 1 calc R . .
C44E C -0.0567(8) 0.7732(8) -0.0579(3) 0.071(6) Uiso 1 1 d D . .
H44I H -0.0456 0.7242 -0.0581 0.085 Uiso 1 1 calc R . .
H44J H -0.1069 0.7774 -0.0585 0.085 Uiso 1 1 calc R . .
C45E C -0.0333(10) 0.8052(10) -0.0889(4) 0.110(8) Uiso 1 1 d D . .
H45M H -0.0556 0.7830 -0.1089 0.165 Uiso 1 1 calc R . .
H45N H 0.0162 0.8002 -0.0889 0.165 Uiso 1 1 calc R . .
H45O H -0.0452 0.8535 -0.0892 0.165 Uiso 1 1 calc R . .
N5E N -0.0012(5) 0.7949(5) 0.0320(2) 0.034(3) Uiso 1 1 d D . .
H5E H 0.0184 0.8350 0.0314 0.040 Uiso 1 1 calc R . .
C6E C -0.0045(7) 0.7629(6) 0.0622(3) 0.041(4) Uiso 1 1 d D . .
O6E O 0.0196(5) 0.7905(4) 0.0889(2) 0.043(3) Uani 1 1 d D . .
N1F N 0.0148(5) 0.5862(5) 0.1053(3) 0.034(3) Uiso 1 1 d D . .
C2F C -0.0082(5) 0.5351(7) 0.1236(4) 0.047(5) Uiso 1 1 d D . .
S2F S -0.09561(19) 0.5460(2) 0.12473(11) 0.0450(12) Uani 1 1 d D . .
N3F N 0.0281(5) 0.4874(5) 0.1398(3) 0.039(3) Uiso 1 1 d D . .
C4F C 0.0956(6) 0.4928(7) 0.1356(4) 0.052(5) Uiso 1 1 d D . .
N41F N 0.1393(5) 0.4491(5) 0.1524(3) 0.051(4) Uiso 1 1 d D . .
C42F C 0.2133(6) 0.4476(7) 0.1502(4) 0.056(5) Uiso 1 1 d D . .
H42K H 0.2232 0.4538 0.1264 0.067 Uiso 1 1 calc R . .
H42L H 0.2312 0.4027 0.1578 0.067 Uiso 1 1 calc R . .
C43F C 0.2490(8) 0.5019(8) 0.1715(4) 0.070(6) Uiso 1 1 d D . .
H43P H 0.2980 0.4998 0.1691 0.105 Uiso 1 1 calc R . .
H43Q H 0.2407 0.4950 0.1952 0.105 Uiso 1 1 calc R . .
H43R H 0.2314 0.5465 0.1640 0.105 Uiso 1 1 calc R . .
C44F C 0.1113(7) 0.3978(6) 0.1750(3) 0.051(5) Uiso 1 1 d D . .
H44K H 0.0703 0.4165 0.1844 0.061 Uiso 1 1 calc R . .
H44L H 0.1456 0.3882 0.1941 0.061 Uiso 1 1 calc R . .
C45F C 0.0929(8) 0.3330(7) 0.1567(4) 0.070(6) Uiso 1 1 d D . .
H45P H 0.0746 0.3006 0.1723 0.105 Uiso 1 1 calc R . .
H45Q H 0.1337 0.3138 0.1478 0.105 Uiso 1 1 calc R . .
H45R H 0.0585 0.3422 0.1379 0.105 Uiso 1 1 calc R . .
N5F N 0.1236(5) 0.5417(5) 0.1174(3) 0.034(3) Uiso 1 1 d D . .
H5F H 0.1676 0.5417 0.1150 0.040 Uiso 1 1 calc R . .
C6F C 0.0826(6) 0.5910(6) 0.1027(3) 0.038(4) Uiso 1 1 d D . .
O6F O 0.1081(4) 0.6384(4) 0.0870(2) 0.038(3) Uani 1 1 d D . .
N1G N -0.0623(5) 0.6986(5) 0.1313(3) 0.034(3) Uiso 1 1 d D . .
C2G C -0.1256(6) 0.7253(7) 0.1295(3) 0.042(4) Uiso 1 1 d D . .
S2G S -0.17192(19) 0.6874(2) 0.09604(11) 0.0458(12) Uani 1 1 d D . .
N3G N -0.1494(5) 0.7723(5) 0.1491(3) 0.040(3) Uiso 1 1 d D . .
C4G C -0.1025(6) 0.7938(7) 0.1730(3) 0.051(5) Uiso 1 1 d D . .
N41G N -0.1209(6) 0.8445(6) 0.1937(3) 0.065(4) Uiso 1 1 d D . .
C42G C -0.0752(8) 0.8730(8) 0.2220(4) 0.083(6) Uiso 1 1 d D . .
H42M H -0.0909 0.9191 0.2275 0.099 Uiso 1 1 calc R . .
H42N H -0.0283 0.8768 0.2149 0.099 Uiso 1 1 calc R . .
C43G C -0.0748(10) 0.8287(10) 0.2527(4) 0.118(8) Uiso 1 1 d D . .
H43S H -0.0437 0.8477 0.2708 0.177 Uiso 1 1 calc R . .
H43T H -0.0596 0.7830 0.2472 0.177 Uiso 1 1 calc R . .
H43U H -0.1210 0.8264 0.2602 0.177 Uiso 1 1 calc R . .
C44G C -0.1915(8) 0.8763(9) 0.1876(5) 0.106(8) Uiso 1 1 d D . .
H44M H -0.1899 0.9240 0.1955 0.127 Uiso 1 1 calc R . .
H44N H -0.2059 0.8762 0.1631 0.127 Uiso 1 1 calc R . .
C45G C -0.2413(11) 0.8378(13) 0.2059(7) 0.174(12) Uiso 1 1 d D . .
H45S H -0.2866 0.8584 0.2017 0.261 Uiso 1 1 calc R . .
H45T H -0.2275 0.8388 0.2302 0.261 Uiso 1 1 calc R . .
H45U H -0.2429 0.7907 0.1980 0.261 Uiso 1 1 calc R . .
N5G N -0.0369(5) 0.7738(5) 0.1756(3) 0.047(4) Uiso 1 1 d D . .
H5G H -0.0079 0.7923 0.1910 0.056 Uiso 1 1 calc R . .
C6G C -0.0149(6) 0.7251(6) 0.1545(3) 0.035(4) Uiso 1 1 d D . .
O6G O 0.0472(4) 0.7082(5) 0.1564(2) 0.043(3) Uani 1 1 d D . .
N1H N 0.3195(5) 0.7407(5) 0.1399(3) 0.035(3) Uiso 1 1 d D . .
H1H H 0.2964 0.7784 0.1424 0.042 Uiso 1 1 calc R . .
C2H C 0.3777(6) 0.7308(6) 0.1588(3) 0.037(4) Uiso 1 1 d D . .
S2H S 0.4095(2) 0.7919(2) 0.18711(11) 0.0464(12) Uani 1 1 d D . .
N3H N 0.4165(5) 0.6775(5) 0.1552(3) 0.044(4) Uiso 1 1 d D . .
C4H C 0.3928(6) 0.6334(7) 0.1311(4) 0.053(5) Uiso 1 1 d D . .
N41H N 0.4338(6) 0.5815(6) 0.1241(3) 0.072(5) Uiso 1 1 d D . .
C42H C 0.4157(9) 0.5304(8) 0.0975(4) 0.078(6) Uiso 1 1 d D . .
H42O H 0.4444 0.4896 0.1017 0.093 Uiso 1 1 calc R . .
H42P H 0.3675 0.5169 0.0983 0.093 Uiso 1 1 calc R . .
C43H C 0.4258(11) 0.5577(10) 0.0635(4) 0.117(8) Uiso 1 1 d D . .
H43V H 0.4124 0.5234 0.0464 0.176 Uiso 1 1 calc R . .
H43W H 0.4740 0.5693 0.0624 0.176 Uiso 1 1 calc R . .
H43$ H 0.3978 0.5984 0.0594 0.176 Uiso 1 1 calc R . .
C44H C 0.5087(8) 0.5831(10) 0.1374(5) 0.117(8) Uiso 1 1 d D . .
H44O H 0.5382 0.5657 0.1204 0.140 Uiso 1 1 calc R . .
H44P H 0.5233 0.6297 0.1439 0.140 Uiso 1 1 calc R . .
C45H C 0.5109(11) 0.5381(12) 0.1672(5) 0.150(10) Uiso 1 1 d D . .
H45V H 0.5577 0.5356 0.1777 0.225 Uiso 1 1 calc R . .
H45W H 0.4954 0.4927 0.1602 0.225 Uiso 1 1 calc R . .
H45$ H 0.4810 0.5562 0.1836 0.225 Uiso 1 1 calc R . .
N5H N 0.3319(5) 0.6372(5) 0.1134(3) 0.037(3) Uiso 1 1 d D . .
C6H C 0.2951(6) 0.6940(6) 0.1171(3) 0.036(4) Uiso 1 1 d D . .
O6H O 0.2390(4) 0.7038(4) 0.0992(2) 0.038(3) Uani 1 1 d D . .
N1I N 0.2590(5) 0.7827(5) 0.2083(3) 0.037(3) Uiso 1 1 d D . .
C2I C 0.2719(6) 0.7501(6) 0.2382(3) 0.042(4) Uiso 1 1 d D . .
S2I S 0.3438(2) 0.7857(2) 0.25869(10) 0.0461(12) Uani 1 1 d D . .
N3I N 0.2374(5) 0.6988(5) 0.2497(3) 0.041(3) Uiso 1 1 d D . .
C4I C 0.1833(7) 0.6810(7) 0.2286(3) 0.052(5) Uiso 1 1 d D . .
N41I N 0.1428(6) 0.6307(6) 0.2384(3) 0.069(4) Uiso 1 1 d D . .
C42I C 0.0958(9) 0.5897(10) 0.2123(5) 0.118(8) Uiso 1 1 d D . .
H42Q H 0.1030 0.6026 0.1888 0.141 Uiso 1 1 calc R . .
H42R H 0.1025 0.5402 0.2151 0.141 Uiso 1 1 calc R . .
C43I C 0.0287(10) 0.6114(13) 0.2218(7) 0.164(11) Uiso 1 1 d D . .
H43$ H -0.0071 0.5893 0.2071 0.246 Uiso 1 1 calc R . .
H43 H 0.0246 0.6607 0.2194 0.246 Uiso 1 1 calc R . .
H43C H 0.0239 0.5987 0.2454 0.246 Uiso 1 1 calc R . .
C44I C 0.1559(8) 0.6012(7) 0.2728(3) 0.064(5) Uiso 1 1 d D . .
H44Q H 0.1321 0.5570 0.2734 0.076 Uiso 1 1 calc R . .
H44R H 0.2054 0.5924 0.2771 0.076 Uiso 1 1 calc R . .
C45I C 0.1337(9) 0.6446(8) 0.3002(4) 0.078(6) Uiso 1 1 d D . .
H45$ H 0.1447 0.6222 0.3220 0.117 Uiso 1 1 calc R . .
H45 H 0.0844 0.6519 0.2967 0.117 Uiso 1 1 calc R . .
H45C H 0.1573 0.6883 0.3000 0.117 Uiso 1 1 calc R . .
N5I N 0.1677(5) 0.7106(5) 0.1985(3) 0.043(3) Uiso 1 1 d D . .
H5I H 0.1331 0.6949 0.1853 0.051 Uiso 1 1 calc R . .
C6I C 0.2039(6) 0.7644(6) 0.1878(3) 0.030(4) Uiso 1 1 d D . .
O6I O 0.1870(4) 0.7922(4) 0.1602(2) 0.038(3) Uani 1 1 d D . .
N1J N 0.4244(5) 0.9433(5) 0.1573(2) 0.041(3) Uiso 1 1 d D . .
H1J H 0.4069 0.9025 0.1542 0.049 Uiso 1 1 calc R . .
C2J C 0.4453(7) 0.9635(6) 0.1888(3) 0.046(5) Uiso 1 1 d D . .
S2J S 0.4197(2) 0.9235(2) 0.22480(11) 0.0470(12) Uani 1 1 d D . .
N3J N 0.4846(6) 1.0189(6) 0.1938(3) 0.050(4) Uiso 1 1 d D . .
C4J C 0.4956(7) 1.0525(7) 0.1651(3) 0.058(5) Uiso 1 1 d D . .
N41J N 0.5395(6) 1.1059(6) 0.1685(3) 0.061(4) Uiso 1 1 d D . .
C42J C 0.5511(8) 1.1529(7) 0.1403(4) 0.066(5) Uiso 1 1 d D . .
H42S H 0.5456 1.1277 0.1187 0.079 Uiso 1 1 calc R . .
H42T H 0.5984 1.1701 0.1432 0.079 Uiso 1 1 calc R . .
C43J C 0.5028(9) 1.2117(8) 0.1385(5) 0.085(6) Uiso 1 1 d D . .
H43$ H 0.5121 1.2409 0.1195 0.128 Uiso 1 1 calc R . .
H43 H 0.5090 1.2378 0.1596 0.128 Uiso 1 1 calc R . .
H43C H 0.4558 1.1950 0.1353 0.128 Uiso 1 1 calc R . .
C44J C 0.5798(8) 1.1199(8) 0.2015(4) 0.081(6) Uiso 1 1 d D . .
H44S H 0.5926 1.1684 0.2029 0.097 Uiso 1 1 calc R . .
H44T H 0.5519 1.1094 0.2204 0.097 Uiso 1 1 calc R . .
C45J C 0.6425(9) 1.0767(10) 0.2039(5) 0.116(8) Uiso 1 1 d D . .
H45$ H 0.6691 1.0854 0.2254 0.174 Uiso 1 1 calc R . .
H45 H 0.6701 1.0876 0.1852 0.174 Uiso 1 1 calc R . .
H45C H 0.6294 1.0287 0.2026 0.174 Uiso 1 1 calc R . .
N5J N 0.4658(6) 1.0430(6) 0.1341(3) 0.052(4) Uiso 1 1 d D . .
C6J C 0.4296(7) 0.9842(7) 0.1303(3) 0.042(4) Uiso 1 1 d D . .
O6J O 0.4016(5) 0.9706(5) 0.1012(2) 0.044(3) Uani 1 1 d D . .
N1K N 0.2835(5) 0.9136(5) 0.1775(3) 0.038(3) Uiso 1 1 d D . .
C2K C 0.2500(7) 0.9564(6) 0.1965(3) 0.037(4) Uiso 1 1 d D . .
S2K S 0.2599(2) 0.9290(2) 0.23765(10) 0.0445(12) Uani 1 1 d D . .
N3K N 0.2199(5) 1.0138(5) 0.1870(3) 0.038(3) Uiso 1 1 d D . .
C4K C 0.2231(7) 1.0266(6) 0.1540(3) 0.046(5) Uiso 1 1 d D . .
N41K N 0.2035(6) 1.0880(5) 0.1420(3) 0.048(4) Uiso 1 1 d D . .
C42K C 0.2132(7) 1.1104(8) 0.1070(3) 0.060(5) Uiso 1 1 d D . .
H42U H 0.2026 1.0723 0.0912 0.072 Uiso 1 1 calc R . .
H42V H 0.1811 1.1478 0.1006 0.072 Uiso 1 1 calc R . .
C43K C 0.2842(7) 1.1337(8) 0.1038(4) 0.067(5) Uiso 1 1 d D . .
H43$ H 0.2889 1.1480 0.0805 0.100 Uiso 1 1 calc R . .
H43 H 0.3160 1.0965 0.1097 0.100 Uiso 1 1 calc R . .
H43C H 0.2945 1.1720 0.1191 0.100 Uiso 1 1 calc R . .
C44K C 0.1798(7) 1.1412(7) 0.1652(4) 0.059(5) Uiso 1 1 d D . .
H44U H 0.2085 1.1397 0.1869 0.071 Uiso 1 1 calc R . .
H44V H 0.1855 1.1865 0.1550 0.071 Uiso 1 1 calc R . .
C45K C 0.1074(7) 1.1319(8) 0.1718(4) 0.075(6) Uiso 1 1 d D . .
H45$ H 0.0941 1.1672 0.1873 0.113 Uiso 1 1 calc R . .
H45 H 0.1015 1.0872 0.1820 0.113 Uiso 1 1 calc R . .
H45C H 0.0786 1.1350 0.1505 0.113 Uiso 1 1 calc R . .
N5K N 0.2478(5) 0.9823(5) 0.1321(3) 0.036(3) Uiso 1 1 d D . .
H5K H 0.2445 0.9914 0.1104 0.043 Uiso 1 1 calc R . .
C6K C 0.2780(7) 0.9234(6) 0.1437(3) 0.035(4) Uiso 1 1 d D . .
O6K O 0.2989(4) 0.8806(4) 0.1237(2) 0.034(3) Uani 1 1 d D . .
O11 O 0.4127(4) 0.8245(5) 0.0928(2) 0.041(3) Uani 1 1 d D . .
O21 O 0.4262(5) 0.7567(5) 0.0481(3) 0.046(3) Uani 1 1 d D . .
C11 C 0.4459(7) 0.7843(7) 0.0765(4) 0.036(4) Uiso 1 1 d D . .
C21 C 0.5183(6) 0.7667(7) 0.0908(4) 0.042(4) Uiso 1 1 d D . .
C31 C 0.5388(7) 0.7897(7) 0.1229(4) 0.051(5) Uiso 1 1 d D . .
H31 H 0.5074 0.8119 0.1360 0.061 Uiso 1 1 calc R . .
C41 C 0.6072(8) 0.7796(8) 0.1359(4) 0.067(5) Uiso 1 1 d D . .
H41 H 0.6234 0.7977 0.1572 0.080 Uiso 1 1 calc R . .
C51 C 0.6496(8) 0.7429(8) 0.1169(4) 0.061(5) Uiso 1 1 d D . .
H51 H 0.6946 0.7329 0.1262 0.073 Uiso 1 1 calc R . .
C61 C 0.6287(7) 0.7203(8) 0.0851(4) 0.057(5) Uiso 1 1 d D . .
H61 H 0.6604 0.6983 0.0719 0.069 Uiso 1 1 calc R . .
C71 C 0.5614(7) 0.7294(8) 0.0717(4) 0.055(5) Uiso 1 1 d D . .
H71 H 0.5455 0.7107 0.0504 0.066 Uiso 1 1 calc R . .
O12 O 0.0767(5) 0.9153(4) 0.0464(2) 0.042(3) Uani 1 1 d D . .
O22 O 0.1504(4) 0.8693(4) 0.0852(2) 0.035(3) Uani 1 1 d D . .
C12 C 0.0973(7) 0.9056(7) 0.0763(4) 0.038(4) Uiso 1 1 d D . .
C22 C 0.0597(6) 0.9357(7) 0.1047(3) 0.031(4) Uiso 1 1 d D . .
C32 C 0.0023(7) 0.9748(7) 0.0962(4) 0.052(5) Uiso 1 1 d D . .
H32 H -0.0123 0.9833 0.0732 0.063 Uiso 1 1 calc R . .
C42 C -0.0342(8) 1.0019(8) 0.1223(4) 0.064(5) Uiso 1 1 d D . .
H42 H -0.0740 1.0282 0.1169 0.077 Uiso 1 1 calc R . .
C52 C -0.0118(8) 0.9899(8) 0.1559(4) 0.064(5) Uiso 1 1 d D . .
H52 H -0.0366 1.0078 0.1734 0.076 Uiso 1 1 calc R . .
C62 C 0.0461(8) 0.9522(8) 0.1640(4) 0.063(5) Uiso 1 1 d D . .
H62 H 0.0614 0.9447 0.1871 0.076 Uiso 1 1 calc R . .
C72 C 0.0830(7) 0.9246(7) 0.1382(3) 0.047(5) Uiso 1 1 d D . .
H72 H 0.1232 0.8988 0.1437 0.056 Uiso 1 1 calc R . .
C1O C 0.3585(10) 0.5869(10) 0.2374(5) 0.108(8) Uiso 1 1 d D . .
H1O1 H 0.3197 0.5744 0.2501 0.163 Uiso 1 1 d R . .
H1O2 H 0.3437 0.5888 0.2133 0.163 Uiso 1 1 d R . .
H1O3 H 0.3758 0.6314 0.2450 0.163 Uiso 1 1 d R . .
C2O C 0.4080(10) 0.5400(10) 0.2428(5) 0.088(7) Uiso 1 1 d D . .
N3O N 0.4464(9) 0.4944(9) 0.2478(5) 0.117(7) Uiso 1 1 d D . .
C1P C 0.4388(8) 0.0817(8) 0.0467(4) 0.069(6) Uiso 1 1 d D . .
H1P1 H 0.4520 0.0579 0.0266 0.103 Uiso 1 1 d R . .
H1P2 H 0.3901 0.0746 0.0489 0.103 Uiso 1 1 d R . .
H1P3 H 0.4652 0.0639 0.0668 0.103 Uiso 1 1 d R . .
C2P C 0.4511(12) 0.1481(11) 0.0438(6) 0.122(9) Uiso 1 1 d D . .
N3P N 0.4617(12) 0.2060(11) 0.0365(6) 0.182(10) Uiso 1 1 d D . .
C1Q C 0.1658(9) 0.4072(9) 0.0513(5) 0.089(7) Uiso 1 1 d D . .
H1Q1 H 0.1407 0.4392 0.0644 0.133 Uiso 1 1 d R . .
H1Q2 H 0.1362 0.3915 0.0317 0.133 Uiso 1 1 d R . .
H1Q3 H 0.2059 0.4297 0.0434 0.133 Uiso 1 1 d R . .
C2Q C 0.1858(12) 0.3532(11) 0.0710(6) 0.125(9) Uiso 1 1 d D . .
N3Q N 0.2034(10) 0.3079(10) 0.0898(5) 0.133(7) Uiso 1 1 d D . .
C1R C 0.1403(9) 0.8470(9) 0.2873(4) 0.084(6) Uiso 1 1 d D . .
H1R1 H 0.1776 0.8154 0.2938 0.126 Uiso 1 1 d R . .
H1R2 H 0.1086 0.8482 0.3051 0.126 Uiso 1 1 d R . .
H1R3 H 0.1589 0.8924 0.2843 0.126 Uiso 1 1 d R . .
C2R C 0.1063(9) 0.8257(10) 0.2576(4) 0.079(6) Uiso 1 1 d D . .
N3R N 0.0772(7) 0.8099(7) 0.2316(4) 0.075(5) Uiso 1 1 d D . .
C1S C 0.5163(13) 0.3618(13) 0.0125(6) 0.097(9) Uiso 0.75 1 d PD . .
H1S1 H 0.5426 0.3199 0.0164 0.145 Uiso 0.75 1 d PR . .
H1S2 H 0.5297 0.3840 -0.0080 0.145 Uiso 0.75 1 d PR . .
H1S3 H 0.4676 0.3509 0.0097 0.145 Uiso 0.75 1 d PR . .
C2S C 0.5287(15) 0.4036(13) 0.0388(7) 0.106(10) Uiso 0.75 1 d PD . .
N3S N 0.5308(15) 0.4069(14) 0.0697(7) 0.160(12) Uiso 0.75 1 d PD . .
C1T C 0.7735(11) 0.6203(11) 0.1826(6) 0.068(7) Uiso 0.75 1 d PD . .
H1T1 H 0.7318 0.6381 0.1911 0.102 Uiso 0.75 1 d PR . .
H1T2 H 0.7726 0.5706 0.1831 0.102 Uiso 0.75 1 d PR . .
H1T3 H 0.7765 0.6358 0.1593 0.102 Uiso 0.75 1 d PR . .
C2T C 0.8273(12) 0.6425(12) 0.2019(6) 0.074(8) Uiso 0.75 1 d PD . .
N3T N 0.8776(12) 0.6641(14) 0.2170(7) 0.141(10) Uiso 0.75 1 d PD . .
C1U C 0.3752(16) 0.3262(16) 0.0776(7) 0.059(10) Uiso 0.50 1 d PD . .
H1U1 H 0.3423 0.3554 0.0647 0.088 Uiso 0.50 1 d PR . .
H1U2 H 0.3608 0.2788 0.0751 0.088 Uiso 0.50 1 d PR . .
H1U3 H 0.4203 0.3317 0.0692 0.088 Uiso 0.50 1 d PR . .
C2U C 0.3782(16) 0.3437(16) 0.1097(8) 0.060(10) Uiso 0.50 1 d PD . .
N3U N 0.3933(17) 0.3737(16) 0.1352(8) 0.105(12) Uiso 0.50 1 d PD . .
C1V C 0.7955(16) 0.1459(15) 0.1418(8) 0.059(10) Uiso 0.50 1 d PD . .
H1V1 H 0.7711 0.1185 0.1241 0.088 Uiso 0.50 1 d PR . .
H1V2 H 0.8305 0.1730 0.1320 0.088 Uiso 0.50 1 d PR . .
H1V3 H 0.7634 0.1760 0.1520 0.088 Uiso 0.50 1 d PR . .
C2V C 0.8249(18) 0.1049(18) 0.1656(8) 0.082(12) Uiso 0.50 1 d PD . .
N3V N 0.8393(15) 0.0693(15) 0.1900(7) 0.090(11) Uiso 0.50 1 d PD . .
C1X C 0.6809(16) 0.2749(15) 0.1720(8) 0.071(11) Uiso 0.50 1 d PD . .
H1X1 H 0.6476 0.2421 0.1791 0.106 Uiso 0.50 1 d PR . .
H1X2 H 0.7117 0.2883 0.1915 0.106 Uiso 0.50 1 d PR . .
H1X3 H 0.7073 0.2541 0.1549 0.106 Uiso 0.50 1 d PR . .
C2X C 0.6483(15) 0.3297(14) 0.1590(8) 0.049(9) Uiso 0.50 1 d PD . .
N3X N 0.6025(16) 0.3696(15) 0.1521(9) 0.106(12) Uiso 0.50 1 d PD . .
C1Y C 0.7947(14) 0.4432(18) 0.2056(9) 0.079(12) Uiso 0.50 1 d PD . .
H1Y1 H 0.7806 0.4895 0.2108 0.118 Uiso 0.50 1 d PR . .
H1Y2 H 0.7752 0.4114 0.2212 0.118 Uiso 0.50 1 d PR . .
H1Y3 H 0.7784 0.4319 0.1823 0.118 Uiso 0.50 1 d PR . .
C2Y C 0.8616(14) 0.4391(19) 0.2090(10) 0.080(12) Uiso 0.50 1 d PD . .
N3Y N 0.9224(13) 0.4336(14) 0.2085(7) 0.071(9) Uiso 0.50 1 d PD . .
C1Z C 0.952(2) 0.187(2) 0.2569(10) 0.113(16) Uiso 0.50 1 d PD . .
H1Z1 H 0.9361 0.1413 0.2513 0.170 Uiso 0.50 1 d PR . .
H1Z2 H 0.9207 0.2095 0.2712 0.170 Uiso 0.50 1 d PR . .
H1Z3 H 0.9977 0.1849 0.2691 0.170 Uiso 0.50 1 d PR . .
C2Z C 0.956(2) 0.223(2) 0.2283(10) 0.097(14) Uiso 0.50 1 d PD . .
N3Z N 0.947(2) 0.242(2) 0.1995(9) 0.134(15) Uiso 0.50 1 d PD . .

loop_
_atom_site_aniso_label
_atom_site_aniso_U_11
_atom_site_aniso_U_22
_atom_site_aniso_U_33
_atom_site_aniso_U_23
_atom_site_aniso_U_13
_atom_site_aniso_U_12
Co1 0.0403(14) 0.0348(13) 0.0390(15) -0.0017(11) 0.0065(11) -0.0029(11)
Co2 0.0433(14) 0.0385(14) 0.0415(15) -0.0010(11) 0.0086(11) -0.0049(11)
Co3 0.0419(14) 0.0303(13) 0.0406(15) -0.0013(11) 0.0071(11) -0.0018(11)
Co4 0.0396(14) 0.0339(13) 0.0360(14) 0.0014(11) 0.0040(11) -0.0037(11)
Co5 0.0391(14) 0.0410(14) 0.0391(15) -0.0035(11) 0.0015(11) -0.0019(11)
Co6 0.0371(13) 0.0341(13) 0.0394(15) 0.0028(11) 0.0039(11) -0.0040(11)
Na1 0.044(4) 0.035(4) 0.045(4) 0.002(3) -0.001(3) 0.001(3)
O124 0.030(6) 0.037(6) 0.040(7) -0.003(5) 0.010(5) -0.004(5)
O1W 0.042(7) 0.051(7) 0.039(7) -0.005(5) -0.010(5) 0.002(5)
O2W 0.043(6) 0.031(6) 0.040(7) -0.008(5) 0.000(5) 0.002(5)
S2AB 0.085(4) 0.047(3) 0.047(3) -0.007(2) 0.022(3) -0.019(3)
O6A 0.047(7) 0.040(7) 0.040(8) -0.002(5) 0.003(6) -0.010(5)
O6B 0.032(6) 0.042(7) 0.041(7) -0.008(5) 0.004(5) 0.001(5)
S2CD 0.059(3) 0.040(3) 0.040(3) 0.004(2) 0.007(2) -0.004(2)
O6C 0.046(7) 0.036(6) 0.027(7) 0.002(5) -0.001(5) 0.001(5)
O6D 0.042(6) 0.038(6) 0.030(7) 0.011(5) 0.003(5) -0.003(5)
S2E 0.061(3) 0.040(3) 0.047(3) -0.001(2) -0.001(2) -0.008(2)
O6E 0.042(7) 0.040(7) 0.048(8) 0.001(6) 0.002(6) -0.005(5)
S2F 0.041(3) 0.040(3) 0.054(3) 0.006(2) 0.007(2) -0.005(2)
O6F 0.039(6) 0.037(6) 0.040(7) 0.002(5) 0.010(5) -0.007(5)
S2G 0.036(3) 0.042(3) 0.059(3) 0.008(2) -0.001(2) 0.005(2)
O6G 0.034(7) 0.049(7) 0.045(7) 0.004(6) 0.005(5) -0.004(5)
S2H 0.041(3) 0.043(3) 0.053(3) -0.011(2) -0.003(2) -0.001(2)
O6H 0.041(7) 0.025(6) 0.047(7) -0.004(5) 0.003(5) 0.000(5)
S2I 0.050(3) 0.048(3) 0.039(3) 0.001(2) -0.005(2) -0.003(2)
O6I 0.037(6) 0.037(6) 0.041(7) 0.006(5) -0.002(5) -0.007(5)
S2J 0.047(3) 0.047(3) 0.046(3) -0.007(2) 0.001(2) -0.006(2)
O6J 0.048(7) 0.048(7) 0.039(7) -0.002(6) 0.010(6) -0.008(5)
S2K 0.049(3) 0.047(3) 0.038(3) -0.006(2) 0.007(2) 0.004(2)
O6K 0.034(6) 0.031(6) 0.037(7) -0.003(5) 0.002(5) 0.000(5)
O11 0.041(7) 0.040(7) 0.043(7) -0.011(5) 0.006(5) -0.003(5)
O21 0.044(7) 0.041(7) 0.052(8) -0.003(6) 0.003(6) -0.008(5)
O12 0.056(7) 0.037(7) 0.034(7) 0.010(5) 0.003(6) 0.001(5)
O22 0.035(6) 0.031(6) 0.040(7) -0.003(5) -0.002(5) -0.010(5)

loop_
_atom_type_symbol
_atom_type_description
_atom_type_scat_dispersion_real
_atom_type_scat_dispersion_imag
_atom_type_scat_source
C C 0.0033 0.0016 'International Tables Vol C Tables 4.2.6.8 and 6.1.1.4'
H H 0.0000 0.0000 'International Tables Vol C Tables 4.2.6.8 and 6.1.1.4'
N N 0.0061 0.0033 'International Tables Vol C Tables 4.2.6.8 and 6.1.1.4'
O O 0.0106 0.0060 'International Tables Vol C Tables 4.2.6.8 and 6.1.1.4'
S S 0.1246 0.1234 'International Tables Vol C Tables 4.2.6.8 and 6.1.1.4'
Co Co 0.3494 0.9721 'International Tables Vol C Tables 4.2.6.8 and 6.1.1.4'
Na Na 0.0362 0.0249 'International Tables Vol C Tables 4.2.6.8 and 6.1.1.4'

loop_
_geom_angle_atom_site_label_1
_geom_angle_atom_site_label_2
_geom_angle_atom_site_label_3
_geom_angle
_geom_angle_site_symmetry_1
_geom_angle_site_symmetry_3
_geom_angle_publ_flag
O6A Co1 O11 97.5(4) . . ?
O6A Co1 O6J 91.4(4) . . ?
O11 Co1 O6J 89.5(4) . . ?
O6A Co1 O6K 175.4(4) . . ?
O11 Co1 O6K 87.1(4) . . ?
O6J Co1 O6K 87.9(4) . . ?
O6A Co1 O124 89.7(3) . . ?
O11 Co1 O124 88.1(3) . . ?
O6J Co1 O124 177.5(4) . . ?
O6K Co1 O124 91.2(3) . . ?
O6A Co1 O6C 85.7(4) . . ?
O11 Co1 O6C 176.4(4) . . ?
O6J Co1 O6C 88.8(4) . . ?
O6K Co1 O6C 89.7(3) . . ?
O124 Co1 O6C 93.6(3) . . ?
O21 Co2 O124 106.2(4) . . ?
O21 Co2 N1B 111.4(4) . . ?
O124 Co2 N1B 122.7(4) . . ?
O21 Co2 N1A 112.8(4) . . ?
O124 Co2 N1A 109.6(4) . . ?
N1B Co2 N1A 93.7(4) . . ?
O6F Co3 O6B 170.4(4) . . ?
O6F Co3 O2W 94.0(4) . . ?
O6B Co3 O2W 92.9(4) . . ?
O6F Co3 O6D 84.6(4) . . ?
O6B Co3 O6D 88.4(4) . . ?
O2W Co3 O6D 178.5(4) . . ?
O6F Co3 O1W 94.1(4) . . ?
O6B Co3 O1W 92.9(4) . . ?
O2W Co3 O1W 87.3(4) . . ?
O6D Co3 O1W 93.3(4) . . ?
O6F Co3 O6H 86.9(4) . . ?
O6B Co3 O6H 86.1(4) . . ?
O2W Co3 O6H 92.1(3) . . ?
O6D Co3 O6H 87.3(3) . . ?
O1W Co3 O6H 178.9(4) . . ?
O6F Co3 Na1 47.5(3) . . ?
O6B Co3 Na1 123.1(3) . . ?
O2W Co3 Na1 116.6(3) . . ?
O6D Co3 Na1 62.0(3) . . ?
O1W Co3 Na1 132.9(3) . . ?
O6H Co3 Na1 48.2(3) . . ?
O22 Co4 O124 100.5(4) . . ?
O22 Co4 N1D 132.6(4) . . ?
O124 Co4 N1D 104.4(4) . . ?
O22 Co4 N1C 120.8(4) . . ?
O124 Co4 N1C 101.3(4) . . ?
N1D Co4 N1C 93.0(4) . . ?
N1I Co5 N1K 96.2(4) . . ?
N1I Co5 S2H 96.0(3) . . ?
N1K Co5 S2H 108.7(3) . . ?
N1I Co5 S2J 168.3(3) . . ?
N1K Co5 S2J 95.4(3) . . ?
S2H Co5 S2J 82.04(16) . . ?
N1I Co5 S2I 71.4(3) . . ?
N1K Co5 S2I 159.2(3) . . ?
S2H Co5 S2I 89.62(17) . . ?
S2J Co5 S2I 96.99(16) . . ?
N1I Co5 S2K 93.0(3) . . ?
N1K Co5 S2K 70.6(3) . . ?
S2H Co5 S2K 171.01(17) . . ?
S2J Co5 S2K 89.08(16) . . ?
S2I Co5 S2K 92.85(17) . . ?
N1G Co6 N1F 98.2(4) . . ?
N1G Co6 N1E 95.3(4) . . ?
N1F Co6 N1E 101.2(4) . . ?
N1G Co6 S2F 93.9(3) . . ?
N1F Co6 S2F 72.0(3) . . ?
N1E Co6 S2F 169.3(3) . . ?
N1G Co6 S2G 71.6(3) . . ?
N1F Co6 S2G 162.0(3) . . ?
N1E Co6 S2G 94.6(3) . . ?
S2F Co6 S2G 93.46(16) . . ?
N1G Co6 S2E 161.0(3) . . ?
N1F Co6 S2E 97.4(4) . . ?
N1E Co6 S2E 71.0(3) . . ?
S2F Co6 S2E 101.22(16) . . ?
S2G Co6 S2E 95.76(17) . . ?
O6E Na1 O6I 125.8(4) . . ?
O6E Na1 O6F 92.7(4) . . ?
O6I Na1 O6F 132.1(4) . . ?
O6E Na1 O6H 147.7(4) . . ?
O6I Na1 O6H 83.7(3) . . ?
O6F Na1 O6H 71.2(3) . . ?
O6E Na1 O22 76.2(3) . . ?
O6I Na1 O22 86.7(3) . . ?
O6F Na1 O22 134.2(4) . . ?
O6H Na1 O22 94.9(3) . . ?
O6E Na1 O6G 77.8(3) . . ?
O6I Na1 O6G 79.6(3) . . ?
O6F Na1 O6G 82.8(3) . . ?
O6H Na1 O6G 125.4(4) . . ?
O22 Na1 O6G 135.0(4) . . ?
O6E Na1 O6D 84.0(3) . . ?
O6I Na1 O6D 139.6(4) . . ?
O6F Na1 O6D 60.7(3) . . ?
O6H Na1 O6D 63.7(3) . . ?
O22 Na1 O6D 73.9(3) . . ?
O6G Na1 O6D 138.2(3) . . ?
O6E Na1 C6E 21.2(3) . . ?
O6I Na1 C6E 147.0(4) . . ?
O6F Na1 C6E 74.3(3) . . ?
O6H Na1 C6E 128.1(4) . . ?
O22 Na1 C6E 82.5(3) . . ?
O6G Na1 C6E 86.3(3) . . ?
O6D Na1 C6E 65.9(3) . . ?
O6E Na1 Co3 112.0(3) . . ?
O6I Na1 Co3 122.1(3) . . ?
O6F Na1 Co3 37.9(2) . . ?
O6H Na1 Co3 39.8(2) . . ?
O22 Na1 Co3 105.6(3) . . ?
O6G Na1 Co3 118.1(3) . . ?
O6D Na1 Co3 38.29(18) . . ?
C6E Na1 Co3 90.9(3) . . ?
Co2 O124 Co4 123.0(5) . . ?
Co2 O124 Co1 101.4(4) . . ?
Co4 O124 Co1 105.9(4) . . ?
C2A N1A C6A 115.2(11) . . ?
C2A N1A Co2 132.6(9) . . ?
C6A N1A Co2 112.1(9) . . ?
N1A C2A N3A 127.4(12) . . ?
N1A C2A S2AB 124.1(10) . . ?
N3A C2A S2AB 108.4(10) . . ?
C2B S2AB C2A 111.6(7) . . ?
C2A N3A C4A 111.4(11) . . ?
N5A C4A N3A 128.7(12) . . ?
N5A C4A N41A 115.8(12) . . ?
N3A C4A N41A 115.5(12) . . ?
C4A N41A C44A 122.0(12) . . ?
C4A N41A C42A 119.1(12) . . ?
C44A N41A C42A 118.5(11) . . ?
C43A C42A N41A 111.7(11) . . ?
N41A C44A C45A 111.4(12) . . ?
C6A N5A C4A 113.8(12) . . ?
O6A C6A N5A 119.1(13) . . ?
O6A C6A N1A 117.5(12) . . ?
N5A C6A N1A 123.3(13) . . ?
C6A O6A Co1 149.2(9) . . ?
C2B N1B C6B 115.7(11) . . ?
C2B N1B Co2 132.9(9) . . ?
C6B N1B Co2 111.2(9) . . ?
N1B C2B N3B 126.3(12) . . ?
N1B C2B S2AB 123.4(10) . . ?
N3B C2B S2AB 110.3(10) . . ?
C2B N3B C4B 113.8(12) . . ?
N5B C4B N3B 126.0(13) . . ?
N5B C4B N41B 117.1(12) . . ?
N3B C4B N41B 116.9(13) . . ?
C4B N41B C42B 120.4(13) . . ?
C4B N41B C44B 121.6(13) . . ?
C42B N41B C44B 117.3(13) . . ?
N41B C42B C43B 114.9(14) . . ?
N41B C44B C45B 107.9(14) . . ?
C4B N5B C6B 116.6(12) . . ?
O6B C6B N5B 124.2(12) . . ?
O6B C6B N1B 114.4(12) . . ?
N5B C6B N1B 121.3(12) . . ?
C6B O6B Co3 129.0(9) . . ?
C2C N1C C6C 116.1(11) . . ?
C2C N1C Co4 130.5(9) . . ?
C6C N1C Co4 112.2(9) . . ?
N1C C2C N3C 126.4(12) . . ?
N1C C2C S2CD 125.1(10) . . ?
N3C C2C S2CD 108.2(10) . . ?
C2D S2CD C2C 111.7(7) . . ?
C2C N3C C4C 112.9(12) . . ?
N3C C4C N5C 127.5(12) . . ?
N3C C4C N41C 113.5(12) . . ?
N5C C4C N41C 118.9(12) . . ?
C4C N41C C42C 120.8(12) . . ?
C4C N41C C44C 119.5(11) . . ?
C42C N41C C44C 119.4(12) . . ?
C43C C42C N41C 110.0(14) . . ?
C45C C44C N41C 112.8(12) . . ?
C6C N5C C4C 113.5(11) . . ?
O6C C6C N5C 120.4(12) . . ?
O6C C6C N1C 116.5(12) . . ?
N5C C6C N1C 123.1(12) . . ?
C6C O6C Co1 123.5(9) . . ?
C2D N1D C6D 117.6(11) . . ?
C2D N1D Co4 133.9(9) . . ?
C6D N1D Co4 107.4(9) . . ?
N1D C2D N3D 125.9(12) . . ?
N1D C2D S2CD 122.9(10) . . ?
N3D C2D S2CD 111.1(10) . . ?
C2D N3D C4D 113.3(11) . . ?
N5D C4D N3D 126.2(12) . . ?
N5D C4D N41D 118.6(12) . . ?
N3D C4D N41D 115.2(12) . . ?
C4D N41D C44D 121.2(12) . . ?
C4D N41D C42D 119.4(12) . . ?
C44D N41D C42D 119.3(12) . . ?
C43D C42D N41D 112.2(12) . . ?
N41D C44D C45D 109.3(12) . . ?
C4D N5D C6D 117.3(12) . . ?
O6D C6D N5D 124.6(12) . . ?
O6D C6D N1D 116.0(12) . . ?
N5D C6D N1D 119.4(12) . . ?
C6D O6D Co3 124.6(9) . . ?
C6D O6D Na1 155.6(9) . . ?
Co3 O6D Na1 79.7(3) . . ?
C2E N1E C6E 118.9(10) . . ?
C2E N1E Co6 102.6(7) . . ?
C6E N1E Co6 138.5(8) . . ?
N3E C2E N1E 126.5(10) . . ?
N3E C2E S2E 125.9(9) . . ?
N1E C2E S2E 107.5(8) . . ?
C2E S2E Co6 78.4(4) . . ?
C2E N3E C4E 112.8(10) . . ?
N5E C4E N3E 123.6(10) . . ?
N5E C4E N41E 117.7(10) . . ?
N3E C4E N41E 118.7(10) . . ?
C4E N41E C44E 118.4(10) . . ?
C4E N41E C42E 122.9(10) . . ?
C44E N41E C42E 116.9(10) . . ?
C43E C42E N41E 112.3(11) . . ?
C45E C44E N41E 114.1(12) . . ?
C4E N5E C6E 121.0(10) . . ?
O6E C6E N1E 122.9(11) . . ?
O6E C6E N5E 120.3(11) . . ?
N1E C6E N5E 116.8(10) . . ?
O6E C6E Na1 42.4(7) . . ?
N1E C6E Na1 108.7(8) . . ?
N5E C6E Na1 118.5(8) . . ?
C6E O6E Na1 116.4(9) . . ?
C2F N1F C6F 118.2(10) . . ?
C2F N1F Co6 101.9(7) . . ?
C6F N1F Co6 139.6(8) . . ?
N3F C2F N1F 127.4(10) . . ?
N3F C2F S2F 124.9(9) . . ?
N1F C2F S2F 107.5(8) . . ?
C2F S2F Co6 78.5(4) . . ?
C2F N3F C4F 112.3(10) . . ?
N5F C4F N41F 116.6(10) . . ?
N5F C4F N3F 124.8(10) . . ?
N41F C4F N3F 118.5(11) . . ?
C4F N41F C42F 125.3(11) . . ?
C4F N41F C44F 118.5(10) . . ?
C42F N41F C44F 116.2(10) . . ?
N41F C42F C43F 111.9(11) . . ?
N41F C44F C45F 111.8(11) . . ?
C4F N5F C6F 119.0(10) . . ?
O6F C6F N1F 122.0(11) . . ?
O6F C6F N5F 119.8(11) . . ?
N1F C6F N5F 118.1(10) . . ?
C6F O6F Co3 130.4(9) . . ?
C6F O6F Na1 123.3(9) . . ?
Co3 O6F Na1 94.6(3) . . ?
C2G N1G C6G 117.7(10) . . ?
C2G N1G Co6 102.2(7) . . ?
C6G N1G Co6 139.6(8) . . ?
N3G C2G N1G 127.9(10) . . ?
N3G C2G S2G 124.7(9) . . ?
N1G C2G S2G 107.4(8) . . ?
C2G S2G Co6 78.8(4) . . ?
C2G N3G C4G 112.5(10) . . ?
N3G C4G N5G 124.3(11) . . ?
N3G C4G N41G 117.4(11) . . ?
N5G C4G N41G 117.9(11) . . ?
C4G N41G C42G 124.0(12) . . ?
C4G N41G C44G 119.3(12) . . ?
C42G N41G C44G 116.7(12) . . ?
N41G C42G C43G 110.8(13) . . ?
C45G C44G N41G 110.1(15) . . ?
C4G N5G C6G 120.6(11) . . ?
O6G C6G N1G 123.0(11) . . ?
O6G C6G N5G 120.3(11) . . ?
N1G C6G N5G 116.7(10) . . ?
C6G O6G Na1 119.8(9) . . ?
C2H N1H C6H 121.1(10) . . ?
N3H C2H N1H 122.6(10) . . ?
N3H C2H S2H 116.4(9) . . ?
N1H C2H S2H 120.8(9) . . ?
C2H S2H Co5 115.0(5) . . ?
C2H N3H C4H 115.0(10) . . ?
N5H C4H N41H 117.3(11) . . ?
N5H C4H N3H 125.4(11) . . ?
N41H C4H N3H 117.3(11) . . ?
C4H N41H C42H 123.5(11) . . ?
C4H N41H C44H 119.5(12) . . ?
C42H N41H C44H 115.4(12) . . ?
C43H C42H N41H 111.2(13) . . ?
C45H C44H N41H 103.1(14) . . ?
C4H N5H C6H 117.0(10) . . ?
O6H C6H N5H 120.8(10) . . ?
O6H C6H N1H 120.7(10) . . ?
N5H C6H N1H 118.4(10) . . ?
C6H O6H Co3 127.5(8) . . ?
C6H O6H Na1 134.0(8) . . ?
Co3 O6H Na1 92.0(3) . . ?
C6I N1I C2I 118.9(10) . . ?
C6I N1I Co5 139.1(8) . . ?
C2I N1I Co5 101.6(7) . . ?
N3I C2I N1I 127.0(10) . . ?
N3I C2I S2I 125.1(9) . . ?
N1I C2I S2I 107.8(8) . . ?
C2I S2I Co5 79.0(4) . . ?
C2I N3I C4I 112.9(10) . . ?
N5I C4I N3I 123.3(11) . . ?
N5I C4I N41I 118.6(11) . . ?
N3I C4I N41I 118.1(11) . . ?
C4I N41I C44I 119.3(11) . . ?
C4I N41I C42I 121.6(12) . . ?
C44I N41I C42I 117.1(12) . . ?
C43I C42I N41I 100.0(14) . . ?
C45I C44I N41I 114.2(12) . . ?
C4I N5I C6I 122.1(10) . . ?
O6I C6I N1I 123.7(11) . . ?
O6I C6I N5I 120.7(11) . . ?
N1I C6I N5I 115.6(10) . . ?
C6I O6I Na1 132.3(8) . . ?
C2J N1J C6J 121.6(10) . . ?
N1J C2J N3J 120.4(10) . . ?
N1J C2J S2J 122.8(9) . . ?
N3J C2J S2J 116.7(9) . . ?
C2J S2J Co5 111.1(5) . . ?
C2J N3J C4J 113.9(10) . . ?
N5J C4J N3J 128.4(11) . . ?
N5J C4J N41J 115.1(11) . . ?
N3J C4J N41J 116.3(11) . . ?
C4J N41J C42J 123.1(11) . . ?
C4J N41J C44J 120.7(11) . . ?
C42J N41J C44J 116.2(11) . . ?
N41J C42J C43J 112.5(12) . . ?
C45J C44J N41J 108.9(13) . . ?
C4J N5J C6J 114.1(11) . . ?
O6J C6J N1J 122.8(11) . . ?
O6J C6J N5J 117.8(11) . . ?
N1J C6J N5J 119.4(11) . . ?
C6J O6J Co1 139.2(9) . . ?
C2K N1K C6K 117.7(10) . . ?
C2K N1K Co5 102.2(7) . . ?
C6K N1K Co5 140.1(8) . . ?
N3K C2K N1K 127.6(10) . . ?
N3K C2K S2K 123.7(9) . . ?
N1K C2K S2K 108.4(8) . . ?
C2K S2K Co5 78.5(4) . . ?
C2K N3K C4K 112.6(10) . . ?
N3K C4K N41K 118.5(11) . . ?
N3K C4K N5K 123.7(11) . . ?
N41K C4K N5K 117.6(11) . . ?
C4K N41K C42K 122.7(11) . . ?
C4K N41K C44K 120.6(11) . . ?
C42K N41K C44K 116.1(11) . . ?
C43K C42K N41K 111.5(11) . . ?
C45K C44K N41K 112.1(12) . . ?
C4K N5K C6K 120.2(10) . . ?
O6K C6K N1K 122.0(11) . . ?
O6K C6K N5K 121.1(11) . . ?
N1K C6K N5K 116.9(10) . . ?
C6K O6K Co1 128.9(8) . . ?
C11 O11 Co1 131.6(10) . . ?
C11 O21 Co2 123.3(9) . . ?
O11 C11 O21 126.5(13) . . ?
O11 C11 C21 117.9(12) . . ?
O21 C11 C21 115.6(12) . . ?
C31 C21 C71 122.1(13) . . ?
C31 C21 C11 117.2(12) . . ?
C71 C21 C11 120.7(12) . . ?
C21 C31 C41 119.1(14) . . ?
C51 C41 C31 118.5(15) . . ?
C61 C51 C41 121.8(15) . . ?
C51 C61 C71 120.7(15) . . ?
C21 C71 C61 117.5(13) . . ?
C12 O22 Co4 99.6(8) . . ?
C12 O22 Na1 115.7(8) . . ?
Co4 O22 Na1 110.5(4) . . ?
O12 C12 O22 122.7(13) . . ?
O12 C12 C22 120.7(13) . . ?
O22 C12 C22 116.7(12) . . ?
C32 C22 C72 121.2(12) . . ?
C32 C22 C12 118.4(12) . . ?
C72 C22 C12 120.4(12) . . ?
C22 C32 C42 119.0(14) . . ?
C52 C42 C32 120.0(15) . . ?
C62 C52 C42 120.5(15) . . ?
C52 C62 C72 120.2(15) . . ?
C22 C72 C62 119.1(13) . . ?
N3O C2O C1O 174(2) . . ?
N3P C2P C1P 171(3) . . ?
N3Q C2Q C1Q 176(3) . . ?
N3R C2R C1R 178(2) . . ?
N3S C2S C1S 143(3) . . ?
N3T C2T C1T 175(3) . . ?
N3U C2U C1U 161(4) . . ?
N3V C2V C1V 167(4) . . ?
N3X C2X C1X 159(4) . . ?
N3Y C2Y C1Y 173(4) . . ?
N3Z C2Z C1Z 162(5) . . ?

loop_
_geom_bond_atom_site_label_1
_geom_bond_atom_site_label_2
_geom_bond_distance
_geom_bond_site_symmetry_2
_geom_bond_publ_flag
Co1 O6A 2.039(10) . ?
Co1 O11 2.066(9) . ?
Co1 O6J 2.069(9) . ?
Co1 O6K 2.096(9) . ?
Co1 O124 2.132(9) . ?
Co1 O6C 2.152(9) . ?
Co2 O21 1.954(10) . ?
Co2 O124 1.977(9) . ?
Co2 N1B 2.006(11) . ?
Co2 N1A 2.009(11) . ?
Co3 O6F 2.058(9) . ?
Co3 O6B 2.080(9) . ?
Co3 O2W 2.080(9) . ?
Co3 O6D 2.101(9) . ?
Co3 O1W 2.109(9) . ?
Co3 O6H 2.136(9) . ?
Co3 Na1 3.336(6) . ?
Co4 O22 2.010(9) . ?
Co4 O124 2.021(9) . ?
Co4 N1D 2.023(11) . ?
Co4 N1C 2.035(11) . ?
Co5 N1I 1.956(10) . ?
Co5 N1K 1.960(10) . ?
Co5 S2H 2.277(5) . ?
Co5 S2J 2.286(4) . ?
Co5 S2I 2.296(5) . ?
Co5 S2K 2.320(4) . ?
Co6 N1G 1.929(10) . ?
Co6 N1F 1.939(10) . ?
Co6 N1E 1.945(10) . ?
Co6 S2F 2.280(4) . ?
Co6 S2G 2.283(4) . ?
Co6 S2E 2.302(5) . ?
Na1 O6E 2.333(10) . ?
Na1 O6I 2.339(10) . ?
Na1 O6F 2.468(10) . ?
Na1 O6H 2.488(10) . ?
Na1 O22 2.560(10) . ?
Na1 O6G 2.652(11) . ?
Na1 O6D 2.995(11) . ?
Na1 C6E 3.098(14) . ?
N1A C2A 1.310(14) . ?
N1A C6A 1.380(14) . ?
C2A N3A 1.331(14) . ?
C2A S2AB 1.782(13) . ?
S2AB C2B 1.767(13) . ?
N3A C4A 1.344(14) . ?
C4A N5A 1.331(14) . ?
C4A N41A 1.392(14) . ?
N41A C44A 1.484(14) . ?
N41A C42A 1.489(14) . ?
C42A C43A 1.474(15) . ?
C44A C45A 1.488(16) . ?
N5A C6A 1.332(14) . ?
C6A O6A 1.274(13) . ?
N1B C2B 1.323(14) . ?
N1B C6B 1.401(14) . ?
C2B N3B 1.329(14) . ?
N3B C4B 1.350(14) . ?
C4B N5B 1.333(14) . ?
C4B N41B 1.357(14) . ?
N41B C42B 1.471(15) . ?
N41B C44B 1.482(16) . ?
C42B C43B 1.479(17) . ?
C44B C45B 1.499(19) . ?
N5B C6B 1.339(14) . ?
C6B O6B 1.260(13) . ?
N1C C2C 1.305(14) . ?
N1C C6C 1.372(14) . ?
C2C N3C 1.316(14) . ?
C2C S2CD 1.778(13) . ?
S2CD C2D 1.751(12) . ?
N3C C4C 1.340(14) . ?
C4C N5C 1.344(14) . ?
C4C N41C 1.379(14) . ?
N41C C42C 1.477(15) . ?
N41C C44C 1.493(14) . ?
C42C C43C 1.449(17) . ?
C44C C45C 1.482(15) . ?
N5C C6C 1.335(14) . ?
C6C O6C 1.279(13) . ?
N1D C2D 1.315(13) . ?
N1D C6D 1.404(14) . ?
C2D N3D 1.330(13) . ?
N3D C4D 1.361(14) . ?
C4D N5D 1.328(14) . ?
C4D N41D 1.370(14) . ?
N41D C44D 1.460(15) . ?
N41D C42D 1.487(15) . ?
C42D C43D 1.479(16) . ?
C44D C45D 1.521(17) . ?
N5D C6D 1.347(14) . ?
C6D O6D 1.247(13) . ?
N1E C2E 1.334(11) . ?
N1E C6E 1.343(11) . ?
C2E N3E 1.333(11) . ?
C2E S2E 1.731(10) . ?
N3E C4E 1.345(11) . ?
C4E N5E 1.331(11) . ?
C4E N41E 1.359(11) . ?
N41E C44E 1.499(12) . ?
N41E C42E 1.505(12) . ?
C42E C43E 1.496(13) . ?
C44E C45E 1.490(14) . ?
N5E C6E 1.361(11) . ?
C6E O6E 1.251(11) . ?
N1F C2F 1.343(11) . ?
N1F C6F 1.351(11) . ?
C2F N3F 1.319(11) . ?
C2F S2F 1.739(11) . ?
N3F C4F 1.357(11) . ?
C4F N5F 1.351(11) . ?
C4F N41F 1.353(11) . ?
N41F C42F 1.467(12) . ?
N41F C44F 1.490(12) . ?
C42F C43F 1.502(13) . ?
C44F C45F 1.501(13) . ?
N5F C6F 1.363(11) . ?
C6F O6F 1.251(11) . ?
N1G C2G 1.350(11) . ?
N1G C6G 1.360(11) . ?
C2G N3G 1.320(11) . ?
C2G S2G 1.718(10) . ?
N3G C4G 1.336(11) . ?
C4G N5G 1.347(11) . ?
C4G N41G 1.364(12) . ?
N41G C42G 1.489(12) . ?
N41G C44G 1.526(13) . ?
C42G C43G 1.501(14) . ?
C44G C45G 1.479(15) . ?
N5G C6G 1.370(11) . ?
C6G O6G 1.263(11) . ?
N1H C2H 1.328(11) . ?
N1H C6H 1.352(11) . ?
C2H N3H 1.315(11) . ?
C2H S2H 1.730(10) . ?
N3H C4H 1.347(11) . ?
C4H N5H 1.339(11) . ?
C4H N41H 1.347(12) . ?
N41H C42H 1.483(12) . ?
N41H C44H 1.525(13) . ?
C42H C43H 1.480(14) . ?
C44H C45H 1.478(15) . ?
N5H C6H 1.349(11) . ?
C6H O6H 1.279(11) . ?
N1I C6I 1.352(11) . ?
N1I C2I 1.355(11) . ?
C2I N3I 1.320(11) . ?
C2I S2I 1.722(10) . ?
N3I C4I 1.344(11) . ?
C4I N5I 1.343(11) . ?
C4I N41I 1.350(11) . ?
N41I C44I 1.489(12) . ?
N41I C42I 1.556(13) . ?
C42I C43I 1.469(15) . ?
C44I C45I 1.480(13) . ?
N5I C6I 1.365(11) . ?
C6I O6I 1.245(11) . ?
N1J C2J 1.342(11) . ?
N1J C6J 1.356(11) . ?
C2J N3J 1.343(11) . ?
C2J S2J 1.745(11) . ?
N3J C4J 1.350(12) . ?
C4J N5J 1.332(12) . ?
C4J N41J 1.362(12) . ?
N41J C42J 1.486(12) . ?
N41J C44J 1.500(12) . ?
C42J C43J 1.497(13) . ?
C44J C45J 1.497(14) . ?
N5J C6J 1.363(11) . ?
C6J O6J 1.266(11) . ?
N1K C2K 1.342(11) . ?
N1K C6K 1.352(11) . ?
C2K N3K 1.318(11) . ?
C2K S2K 1.719(10) . ?
N3K C4K 1.341(11) . ?
C4K N41K 1.347(11) . ?
C4K N5K 1.350(11) . ?
N41K C42K 1.488(12) . ?
N41K C44K 1.496(12) . ?
C42K C43K 1.487(13) . ?
C44K C45K 1.484(13) . ?
N5K C6K 1.366(11) . ?
C6K O6K 1.254(11) . ?
O11 C11 1.242(13) . ?
O21 C11 1.286(13) . ?
C11 C21 1.528(15) . ?
C21 C31 1.381(15) . ?
C21 C71 1.394(15) . ?
C31 C41 1.415(16) . ?
C41 C51 1.377(16) . ?
C51 C61 1.371(16) . ?
C61 C71 1.398(16) . ?
O12 C12 1.240(13) . ?
O22 C12 1.292(13) . ?
C12 C22 1.520(15) . ?
C22 C32 1.385(15) . ?
C22 C72 1.389(15) . ?
C32 C42 1.415(16) . ?
C42 C52 1.389(16) . ?
C52 C62 1.376(16) . ?
C62 C72 1.415(16) . ?
C1O C2O 1.348(14) . ?
C2O N3O 1.180(14) . ?
C1P C2P 1.340(15) . ?
C2P N3P 1.200(15) . ?
C1Q C2Q 1.360(15) . ?
C2Q N3Q 1.197(14) . ?
C1R C2R 1.372(14) . ?
C2R N3R 1.182(13) . ?
C1S C2S 1.337(16) . ?
C2S N3S 1.227(16) . ?
C1T C2T 1.327(15) . ?
C2T N3T 1.194(15) . ?
C1U C2U 1.316(16) . ?
C2U N3U 1.190(16) . ?
C1V C2V 1.336(16) . ?
C2V N3V 1.210(16) . ?
C1X C2X 1.338(16) . ?
C2X N3X 1.211(16) . ?
C1Y C2Y 1.315(16) . ?
C2Y N3Y 1.204(16) . ?
C1Z C2Z 1.342(16) . ?
C2Z N3Z 1.201(16) . ?
